data_2227420
loop_
_publ_author_name
'Zhou, Xin-Hui'

_publ_section_title
;
 <i>catena</i>-Poly[hexaaqua-1\k<i>O</i>,2\k<i>O</i>,3\k^4^<i>O</i>-(\m~4~-3,5-dicarboxylatopyrazol-1-ido-3':1:2:3\k^6^<i>O</i>^5^:<i>N</i>^1^,<i>O</i>^5'^:<i>N</i>^2^,<i>O</i>^3^:<i>O</i>^3'^)(\m~2~-3,5-dicarboxylatopyrazol-1-ido-1:2\k^4^<i>N</i>^2^,<i>O</i>^3^:<i>N</i>^1^,<i>O</i>^5^)-1,2-dicopper(II)-3-manganese(II)]
;
_journal_coeditor_code FJ2333
_journal_issue 10
_journal_name_full 'Acta Crystallographica Section E'
_journal_page_first m1309
_journal_paper_doi 10.1107/S1600536810037542
_journal_volume 66
_journal_year 2010
_chemical_formula_iupac '[Cu2 Mn (C5 H N2 O4)2 (H2 O)6]'
_chemical_formula_moiety 'C10 H14 Cu2 Mn N4 O14'
_chemical_formula_sum 'C10 H14 Cu2 Mn N4 O14'
_chemical_formula_weight 596.27
_chemical_name_systematic
;
<i>catena</i>-Poly[hexaaqua-1\k<i>O</i>,2\k<i>O</i>,3\k^4^<i>O</i>-(\m~4~-
3,5-dicarboxylatopyrazol-1-ido-3':1:2:3\k^6^<i>O</i>^5^:<i>N</i>^1^,
<i>O</i>^5'^:<i>N</i>^2^,<i>O</i>^3^:<i>O</i>^3'^)(\m~2~-3,5-
dicarboxylatopyrazol-1-ido-1:2\k^4^<i>N</i>^2^,<i>O</i>^3^:<i>N</i>^1^,
<i>O</i>^5^)-1,2-dicopper(II)-3-manganese(II)]
;
_space_group_IT_number 64
_symmetry_cell_setting orthorhombic
_symmetry_space_group_name_Hall '-C 2ac 2'
_symmetry_space_group_name_H-M 'C m c a'
_atom_sites_solution_hydrogens geom
_atom_sites_solution_primary direct
_atom_sites_solution_secondary difmap
_audit_creation_method SHELXL-97
_cell_angle_alpha 90.00
_cell_angle_beta 90.00
_cell_angle_gamma 90.00
_cell_formula_units_Z 8
_cell_length_a 21.778(3)
_cell_length_b 13.0387(19)
_cell_length_c 12.3800(18)
_cell_measurement_reflns_used 2617
_cell_measurement_temperature 291(2)
_cell_measurement_theta_max 28.3
_cell_measurement_theta_min 2.5
_cell_volume 3515.4(9)
_computing_cell_refinement 'SAINT (Bruker, 2000)'
_computing_data_collection 'SMART (Bruker, 2000)'
_computing_data_reduction 'SAINT (Bruker, 2000)'
_computing_molecular_graphics 'SHELXTL (Sheldrick, 2008)'
_computing_publication_material 'SHELXTL (Sheldrick, 2008)'
_computing_structure_refinement 'SHELXTL (Sheldrick, 2008)'
_computing_structure_solution 'SHELXTL (Sheldrick, 2008)'
_diffrn_ambient_temperature 291(2)
_diffrn_measured_fraction_theta_full 1.000
_diffrn_measured_fraction_theta_max 1.000
_diffrn_measurement_device_type 'Bruker SMART APEX CCD'
_diffrn_measurement_method 'phi and omega scans'
_diffrn_radiation_monochromator graphite
_diffrn_radiation_source 'fine-focus sealed tube'
_diffrn_radiation_type MoK\a
_diffrn_radiation_wavelength 0.71073
_diffrn_reflns_av_R_equivalents 0.0581
_diffrn_reflns_av_sigmaI/netI 0.0429
_diffrn_reflns_limit_h_max 26
_diffrn_reflns_limit_h_min -26
_diffrn_reflns_limit_k_max 9
_diffrn_reflns_limit_k_min -16
_diffrn_reflns_limit_l_max 15
_diffrn_reflns_limit_l_min -15
_diffrn_reflns_number 8862
_diffrn_reflns_theta_full 25.99
_diffrn_reflns_theta_max 25.99
_diffrn_reflns_theta_min 1.87
_exptl_absorpt_coefficient_mu 3.194
_exptl_absorpt_correction_T_max 0.7004
_exptl_absorpt_correction_T_min 0.6458
_exptl_absorpt_correction_type multi-scan
_exptl_absorpt_process_details '(SADABS; Bruker, 2000)'
_exptl_crystal_colour blue
_exptl_crystal_density_diffrn 2.253
_exptl_crystal_density_method 'not measured'
_exptl_crystal_description block
_exptl_crystal_F_000 2376
_exptl_crystal_size_max 0.15
_exptl_crystal_size_mid 0.14
_exptl_crystal_size_min 0.12
_refine_diff_density_max 0.641
_refine_diff_density_min -0.641
_refine_ls_extinction_method none
_refine_ls_goodness_of_fit_ref 1.259
_refine_ls_hydrogen_treatment constr
_refine_ls_matrix_type full
_refine_ls_number_parameters 164
_refine_ls_number_reflns 1779
_refine_ls_number_restraints 0
_refine_ls_restrained_S_all 1.259
_refine_ls_R_factor_all 0.0651
_refine_ls_R_factor_gt 0.0567
_refine_ls_shift/su_max 0.001
_refine_ls_shift/su_mean 0.000
_refine_ls_structure_factor_coef Fsqd
_refine_ls_weighting_details 'calc w=1/[\s^2^(Fo^2^)+(0.0422P)^2^+21.9067P] where P=(Fo^2^+2Fc^2^)/3'
_refine_ls_weighting_scheme calc
_refine_ls_wR_factor_gt 0.1217
_refine_ls_wR_factor_ref 0.1257
_reflns_number_gt 1562
_reflns_number_total 1779
_reflns_threshold_expression >2sigma(I)
_cod_data_source_file fj2333.cif
_cod_data_source_block I
_cod_original_cell_volume 3515.3(9)
_cod_original_sg_symbol_Hall '-C 2bc 2'
_cod_database_code 2227420
_cod_database_fobs_code 2227420

loop_
_symmetry_equiv_pos_as_xyz
'x, y, z'
'-x, -y+1/2, z+1/2'
'-x, y+1/2, -z+1/2'
'x, -y, -z'
'x+1/2, y+1/2, z'
'-x+1/2, -y+1, z+1/2'
'-x+1/2, y+1, -z+1/2'
'x+1/2, -y+1/2, -z'
'-x, -y, -z'
'x, y-1/2, -z-1/2'
'x, -y-1/2, z-1/2'
'-x, y, z'
'-x+1/2, -y+1/2, -z'
'x+1/2, y, -z-1/2'
'x+1/2, -y, z-1/2'
'-x+1/2, y+1/2, z'

loop_
_atom_site_type_symbol
_atom_site_label
_atom_site_fract_x
_atom_site_fract_y
_atom_site_fract_z
_atom_site_U_iso_or_equiv
_atom_site_adp_type
_atom_site_calc_flag
_atom_site_refinement_flags
_atom_site_occupancy
_atom_site_disorder_assembly
_atom_site_disorder_group
Cu Cu1 0.41085(3) 0.14426(5) 1.06815(5) 0.0203(2) Uani d . 1 A .
Mn Mn1 0.2500 0.12380(9) 0.7500 0.0246(3) Uani d S 1 . .
C C1 0.5000 0.1141(6) 1.3514(6) 0.0224(16) Uani d S 1 . .
H H1 0.5000 0.1054 1.4259 0.027 Uiso calc SR 1 . .
C C2 0.4501(2) 0.1221(4) 1.2832(4) 0.0191(11) Uani d . 1 . .
C C3 0.3821(2) 0.1194(4) 1.2885(4) 0.0205(11) Uani d . 1 A .
C C4 0.5000 0.1212(5) 0.7831(6) 0.0172(15) Uani d S 1 . .
H H4 0.5000 0.1178 0.7081 0.021 Uiso calc SR 1 . .
C C5 0.4497(2) 0.1244(4) 0.8532(4) 0.0171(10) Uani d . 1 A .
C C6 0.3809(2) 0.1249(4) 0.8491(4) 0.0183(10) Uani d . 1 . .
N N1 0.47006(19) 0.1342(3) 1.1814(3) 0.0202(9) Uani d . 1 . .
N N2 0.46982(19) 0.1290(4) 0.9544(3) 0.0210(10) Uani d . 1 . .
O O1 0.35447(17) 0.1124(3) 1.3755(3) 0.0298(10) Uani d . 1 . .
O O2 0.35551(16) 0.1236(3) 1.1967(3) 0.0230(8) Uani d . 1 . .
O O3 0.35519(16) 0.1275(3) 0.9417(3) 0.0256(9) Uani d . 1 A .
O O4 0.35220(16) 0.1236(3) 0.7623(3) 0.0229(8) Uani d . 1 A .
O O5W 0.4030(2) 0.3139(3) 1.0671(3) 0.0364(10) Uani d . 1 . .
H H2 0.3857 0.3342 1.1248 0.055 Uiso d R 1 A .
H H3 0.3823 0.3398 1.0157 0.055 Uiso d R 1 . .
O O6W 0.2501(4) -0.0125(11) 0.6497(12) 0.033(3) Uani d P 0.50(3) A 1
H H5 0.2677 -0.0653 0.6755 0.049 Uiso d PR 0.50(3) A 1
H H6 0.2121 -0.0259 0.6433 0.049 Uiso d PR 0.50(3) A 1
O O6W' 0.2644(7) 0.0351(14) 0.6051(12) 0.042(5) Uani d P 0.50(3) A 2
H H7 0.2464 0.0563 0.5484 0.063 Uiso d PR 0.50(3) A 2
H H8 0.3028 0.0420 0.5955 0.063 Uiso d PR 0.50(3) A 2
O O7W 0.2436(4) 0.2640(9) 0.8425(12) 0.032(3) Uani d P 0.50(2) A 3
H H9 0.2115 0.2976 0.8258 0.048 Uiso d PR 0.50(2) A 3
H H10 0.2752 0.3015 0.8513 0.048 Uiso d PR 0.50(2) A 3
O O7W' 0.2415(5) 0.2143(15) 0.8986(13) 0.050(5) Uani d P 0.50(2) A 4
H H11 0.2152 0.1755 0.9287 0.076 Uiso d PR 0.50(2) A 4
H H12 0.2703 0.1978 0.9416 0.076 Uiso d PR 0.50(2) A 4

loop_
_atom_site_aniso_label
_atom_site_aniso_U_11
_atom_site_aniso_U_22
_atom_site_aniso_U_33
_atom_site_aniso_U_12
_atom_site_aniso_U_13
_atom_site_aniso_U_23
Cu1 0.0124(3) 0.0346(4) 0.0139(3) 0.0006(3) 0.0006(2) 0.0007(3)
Mn1 0.0162(5) 0.0320(7) 0.0255(6) 0.000 0.0000(5) 0.000
C1 0.024(4) 0.024(4) 0.020(4) 0.000 0.000 0.004(3)
C2 0.019(2) 0.022(3) 0.016(2) 0.000(2) 0.000(2) 0.000(2)
C3 0.013(2) 0.026(3) 0.023(3) -0.006(2) 0.006(2) -0.001(2)
C4 0.016(3) 0.021(4) 0.015(3) 0.000 0.000 0.000(3)
C5 0.016(2) 0.023(3) 0.013(2) -0.004(2) -0.0023(19) -0.001(2)
C6 0.018(2) 0.017(2) 0.020(3) 0.002(2) -0.004(2) 0.002(2)
N1 0.015(2) 0.030(3) 0.015(2) 0.0002(19) -0.0011(16) 0.0025(18)
N2 0.0120(19) 0.037(3) 0.013(2) -0.0007(19) 0.0019(16) -0.0018(19)
O1 0.023(2) 0.046(3) 0.021(2) -0.0112(17) 0.0037(16) -0.0048(18)
O2 0.0166(18) 0.037(2) 0.0153(18) -0.0008(16) 0.0004(15) 0.0050(17)
O3 0.0148(17) 0.044(2) 0.018(2) -0.0016(16) -0.0015(14) 0.0000(18)
O4 0.0193(17) 0.037(2) 0.0120(18) -0.0014(16) -0.0030(14) 0.0009(16)
O5W 0.050(3) 0.040(2) 0.0187(19) 0.015(2) 0.0020(19) 0.0023(18)
O6W 0.021(4) 0.040(6) 0.037(7) 0.001(4) 0.003(4) 0.009(6)
O6W' 0.038(6) 0.058(10) 0.030(7) 0.022(7) -0.016(5) -0.007(7)
O7W 0.018(4) 0.032(6) 0.045(8) 0.004(4) -0.004(4) -0.001(6)
O7W' 0.038(6) 0.072(11) 0.041(8) 0.012(6) -0.011(5) -0.021(8)

loop_
_atom_type_symbol
_atom_type_description
_atom_type_scat_dispersion_real
_atom_type_scat_dispersion_imag
_atom_type_scat_source
C C 0.0033 0.0016 'International Tables Vol C Tables 4.2.6.8 and 6.1.1.4'
H H 0.0000 0.0000 'International Tables Vol C Tables 4.2.6.8 and 6.1.1.4'
N N 0.0061 0.0033 'International Tables Vol C Tables 4.2.6.8 and 6.1.1.4'
O O 0.0106 0.0060 'International Tables Vol C Tables 4.2.6.8 and 6.1.1.4'
Mn Mn 0.3368 0.7283 'International Tables Vol C Tables 4.2.6.8 and 6.1.1.4'
Cu Cu 0.3201 1.2651 'International Tables Vol C Tables 4.2.6.8 and 6.1.1.4'

loop_
_geom_angle_atom_site_label_1
_geom_angle_atom_site_label_2
_geom_angle_atom_site_label_3
_geom_angle_site_symmetry_1
_geom_angle_site_symmetry_3
_geom_angle
_geom_angle_publ_flag
N1 Cu1 N2 . . 94.59(18) ?
N1 Cu1 O3 . . 168.67(18) ?
N2 Cu1 O3 . . 79.57(16) ?
N1 Cu1 O2 . . 79.32(16) ?
N2 Cu1 O2 . . 165.40(18) ?
O3 Cu1 O2 . . 104.02(14) ?
N1 Cu1 O5W . . 97.17(17) ?
N2 Cu1 O5W . . 98.69(18) ?
O3 Cu1 O5W . . 93.33(16) ?
O2 Cu1 O5W . . 95.25(15) ?
O6W' Mn1 O6W' . 7_546 115.2(12) ?
O6W' Mn1 O7W . . 154.6(8) ?
O6W' Mn1 O7W 7_546 . 90.2(7) ?
O6W' Mn1 O7W . 7_546 90.2(7) ?
O6W' Mn1 O7W 7_546 7_546 154.6(8) ?
O7W Mn1 O7W . 7_546 64.5(9) ?
O6W' Mn1 O6W . . 23.7(3) ?
O6W' Mn1 O6W 7_546 . 92.1(11) ?
O7W Mn1 O6W . . 175.4(5) ?
O7W Mn1 O6W 7_546 . 112.9(6) ?
O6W' Mn1 O6W . 7_546 92.1(11) ?
O6W' Mn1 O6W 7_546 7_546 23.7(3) ?
O7W Mn1 O6W . 7_546 112.9(6) ?
O7W Mn1 O6W 7_546 7_546 175.4(5) ?
O6W Mn1 O6W . 7_546 69.9(10) ?
O6W' Mn1 O7W' . . 176.5(5) ?
O6W' Mn1 O7W' 7_546 . 65.1(8) ?
O7W Mn1 O7W' . . 25.2(3) ?
O7W Mn1 O7W' 7_546 . 89.7(10) ?
O6W Mn1 O7W' . . 157.2(8) ?
O6W Mn1 O7W' 7_546 . 87.7(8) ?
O6W' Mn1 O7W' . 7_546 65.1(8) ?
O6W' Mn1 O7W' 7_546 7_546 176.5(5) ?
O7W Mn1 O7W' . 7_546 89.7(10) ?
O7W Mn1 O7W' 7_546 7_546 25.2(3) ?
O6W Mn1 O7W' . 7_546 87.7(8) ?
O6W Mn1 O7W' 7_546 7_546 157.2(8) ?
O7W' Mn1 O7W' . 7_546 114.9(13) ?
O6W' Mn1 O4 . . 84.9(4) ?
O6W' Mn1 O4 7_546 . 95.0(4) ?
O7W Mn1 O4 . . 91.7(2) ?
O7W Mn1 O4 7_546 . 88.5(2) ?
O6W Mn1 O4 . . 92.1(3) ?
O6W Mn1 O4 7_546 . 87.8(3) ?
O7W' Mn1 O4 . . 91.6(3) ?
O7W' Mn1 O4 7_546 . 88.5(3) ?
O6W' Mn1 O4 . 7_546 95.0(4) ?
O6W' Mn1 O4 7_546 7_546 84.9(4) ?
O7W Mn1 O4 . 7_546 88.5(2) ?
O7W Mn1 O4 7_546 7_546 91.7(2) ?
O6W Mn1 O4 . 7_546 87.8(3) ?
O6W Mn1 O4 7_546 7_546 92.1(3) ?
O7W' Mn1 O4 . 7_546 88.5(3) ?
O7W' Mn1 O4 7_546 7_546 91.6(3) ?
O4 Mn1 O4 . 7_546 179.8(2) ?
C2 C1 C2 12_655 . 103.9(7) ?
C2 C1 H1 12_655 . 128.1 ?
C2 C1 H1 . . 128.1 ?
N1 C2 C1 . . 109.2(5) ?
N1 C2 C3 . . 111.5(4) ?
C1 C2 C3 . . 139.3(5) ?
O1 C3 O2 . . 124.0(5) ?
O1 C3 C2 . . 121.7(5) ?
O2 C3 C2 . . 114.4(4) ?
C5 C4 C5 12_655 . 103.2(6) ?
C5 C4 H4 12_655 . 128.4 ?
C5 C4 H4 . . 128.4 ?
N2 C5 C4 . . 109.2(4) ?
N2 C5 C6 . . 111.2(4) ?
C4 C5 C6 . . 139.6(5) ?
O4 C6 O3 . . 123.8(5) ?
O4 C6 C5 . . 122.1(5) ?
O3 C6 C5 . . 114.0(4) ?
N1 N1 C2 12_655 . 108.9(3) ?
N1 N1 Cu1 12_655 . 132.47(12) ?
C2 N1 Cu1 . . 118.6(3) ?
N2 N2 C5 12_655 . 109.3(3) ?
N2 N2 Cu1 12_655 . 132.09(12) ?
C5 N2 Cu1 . . 118.5(3) ?
C3 O2 Cu1 . . 116.0(3) ?
C6 O3 Cu1 . . 116.3(3) ?
C6 O4 Mn1 . . 124.1(3) ?
Cu1 O5W H2 . . 109.9 ?
Cu1 O5W H3 . . 116.2 ?
H2 O5W H3 . . 105.7 ?
Mn1 O6W H5 . . 116.8 ?
Mn1 O6W H6 . . 102.7 ?
H5 O6W H6 . . 107.7 ?
Mn1 O6W' H6 . . 84.8 ?
Mn1 O6W' H7 . . 116.4 ?
H6 O6W' H7 . . 94.9 ?
Mn1 O7W H9 . . 111.1 ?
Mn1 O7W H10 . . 120.1 ?
H9 O7W H10 . . 113.6 ?
Mn1 O7W' H11 . . 96.0 ?
Mn1 O7W' H12 . . 109.1 ?
H11 O7W' H12 . . 94.1 ?

loop_
_geom_bond_atom_site_label_1
_geom_bond_atom_site_label_2
_geom_bond_site_symmetry_2
_geom_bond_distance
_geom_bond_publ_flag
Cu1 N1 . 1.910(4) ?
Cu1 N2 . 1.916(4) ?
Cu1 O3 . 1.992(4) ?
Cu1 O2 . 2.014(4) ?
Cu1 O5W . 2.219(4) ?
Mn1 O6W' . 2.157(10) ?
Mn1 O6W' 7_546 2.157(10) ?
Mn1 O7W . 2.162(9) ?
Mn1 O7W 7_546 2.162(9) ?
Mn1 O6W . 2.168(10) ?
Mn1 O6W 7_546 2.168(10) ?
Mn1 O7W' . 2.193(10) ?
Mn1 O7W' 7_546 2.193(10) ?
Mn1 O4 . 2.231(3) ?
Mn1 O4 7_546 2.231(3) ?
C1 C2 12_655 1.379(7) ?
C1 C2 . 1.379(7) ?
C1 H1 . 0.9300 ?
C2 N1 . 1.342(6) ?
C2 C3 . 1.484(7) ?
C3 O1 . 1.238(6) ?
C3 O2 . 1.276(6) ?
C4 C5 12_655 1.398(6) ?
C4 C5 . 1.398(6) ?
C4 H4 . 0.9300 ?
C5 N2 . 1.329(6) ?
C5 C6 . 1.500(7) ?
C6 O4 . 1.243(6) ?
C6 O3 . 1.276(6) ?
N1 N1 12_655 1.304(8) ?
N2 N2 12_655 1.315(8) ?
O5W H2 . 0.8500 ?
O5W H3 . 0.8500 ?
O6W H5 . 0.8500 ?
O6W H6 . 0.8500 ?
O6W' H7 . 0.8500 ?
O6W' H8 . 0.8499 ?
O7W H9 . 0.8500 ?
O7W H10 . 0.8500 ?
O7W' H11 . 0.8499 ?
O7W' H12 . 0.8500 ?
